data_7160683
loop_
_publ_author_name
'O'Brien, Cyril J'
'Ospanow, Elisa'
'Reznikov, Karin'
'Soleimani, Ebrahim'
'Lanteigne, Martin'
'Tanner, Carol A.'
'Haltli, Bradley A.'
'Dmitrienko, Gary I.'
'Robertson, Katherine N.'
'Jakeman, David L.'

_publ_section_title
;
 Amino-acid derived benzazaboroles: structure and function of a new
 chemotype.
;
_journal_issue 34
_journal_name_full 'Organic &amp; biomolecular chemistry'
_journal_page_first 7786
_journal_page_last 7792
_journal_paper_doi 10.1039/d5ob00948k
_journal_volume 23
_journal_year 2025
_chemical_absolute_configuration ad
_chemical_formula_moiety
;          
C15 H19 B N2 O5 S, H2 O, 0.167(O)
;
_chemical_formula_sum 'C15 H21 B N2 O6.17 S'
_chemical_formula_weight 370.87
_space_group_crystal_system hexagonal
_space_group_IT_number 169
_space_group_name_Hall 'P 61'
_space_group_name_H-M_alt 'P 61'
_atom_sites_solution_hydrogens mixed
_atom_sites_solution_primary dual
_audit_creation_method SHELXL-2018/3
_audit_update_record
;
2025-05-18 deposited with the CCDC.	2025-08-04 downloaded from the CCDC.
;
_cell_angle_alpha 90
_cell_angle_beta 90
_cell_angle_gamma 120
_cell_formula_units_Z 6
_cell_length_a 21.0230(12)
_cell_length_b 21.0230(12)
_cell_length_c 6.7207(6)
_cell_measurement_reflns_used 9296
_cell_measurement_temperature 150(2)
_cell_measurement_theta_max 74.2417
_cell_measurement_theta_min 4.8580
_cell_volume 2572.4(3)
_computing_cell_refinement 'SAINT V8.40B (Bruker AXS LLC, 2019)'
_computing_data_collection 'Bruker Instrument Service v8.5.0.11 RC8'
_computing_data_reduction 'SAINT V8.40B (Bruker AXS LLC, 2019)'
_computing_structure_refinement 'SHELXL-2018/3 (Sheldrick, 2018)'
_computing_structure_solution 'SHELXT-2014 (Sheldrick, 2015)'
_diffrn_ambient_temperature 150(2)
_diffrn_detector '100 \\times 140 mm^2^ CMOS sensor'
_diffrn_detector_area_resol_mean 7.3910
_diffrn_detector_type 'Bruker PHOTON III'
_diffrn_measured_fraction_theta_full 0.997
_diffrn_measured_fraction_theta_max 0.997
_diffrn_measurement_device '\k--geometry diffractometer'
_diffrn_measurement_device_type 'Bruker D8 VENTURE'
_diffrn_radiation_monochromator 'multilayer mirror'
_diffrn_radiation_type CuK\a
_diffrn_radiation_wavelength 1.54178
_diffrn_reflns_av_R_equivalents 0.0293
_diffrn_reflns_av_unetI/netI 0.0124
_diffrn_reflns_Laue_measured_fraction_full 0.997
_diffrn_reflns_Laue_measured_fraction_max 0.997
_diffrn_reflns_limit_h_max 25
_diffrn_reflns_limit_h_min -26
_diffrn_reflns_limit_k_max 26
_diffrn_reflns_limit_k_min -23
_diffrn_reflns_limit_l_max 8
_diffrn_reflns_limit_l_min -8
_diffrn_reflns_number 62210
_diffrn_reflns_point_group_measured_fraction_full 0.996
_diffrn_reflns_point_group_measured_fraction_max 0.995
_diffrn_reflns_theta_full 67.679
_diffrn_reflns_theta_max 74.446
_diffrn_reflns_theta_min 4.206
_diffrn_source_current 1.1
_diffrn_source_power 0.06
_diffrn_source_type 'Incoatec I\mS 3.0'
_diffrn_source_voltage 50
_exptl_absorpt_coefficient_mu 2.005
_exptl_absorpt_correction_T_max 0.7538
_exptl_absorpt_correction_T_min 0.5478
_exptl_absorpt_correction_type multi-scan
_exptl_absorpt_process_details
;
Krause, L., Herbst-Irmer, R., Sheldrick, 
G. M., Stalke, D. (2015).
J. Appl. Cryst. 48, 3-10.
;
_exptl_crystal_colour colourless
_exptl_crystal_density_diffrn 1.436
_exptl_crystal_description needle
_exptl_crystal_F_000 1172
_exptl_crystal_size_max 0.411
_exptl_crystal_size_mid 0.109
_exptl_crystal_size_min 0.094
_refine_diff_density_max 0.219
_refine_diff_density_min -0.134
_refine_diff_density_rms 0.036
_refine_ls_abs_structure_details
;
 Refined as an inversion twin.
;
_refine_ls_abs_structure_Flack 0.087(16)
_refine_ls_extinction_method none
_refine_ls_goodness_of_fit_ref 1.057
_refine_ls_hydrogen_treatment mixed
_refine_ls_matrix_type full
_refine_ls_number_parameters 269
_refine_ls_number_reflns 3500
_refine_ls_number_restraints 12
_refine_ls_restrained_S_all 1.057
_refine_ls_R_factor_all 0.0232
_refine_ls_R_factor_gt 0.0231
_refine_ls_shift/su_max 0.000
_refine_ls_shift/su_mean 0.000
_refine_ls_structure_factor_coef Fsqd
_refine_ls_weighting_details 'w=1/[\s^2^(Fo^2^)+(0.0428P)^2^+0.4622P] where P=(Fo^2^+2Fc^2^)/3'
_refine_ls_weighting_scheme calc
_refine_ls_wR_factor_gt 0.0643
_refine_ls_wR_factor_ref 0.0643
_reflns_Friedel_coverage 0.832
_reflns_Friedel_fraction_full 0.994
_reflns_Friedel_fraction_max 0.993
_reflns_number_gt 3489
_reflns_number_total 3500
_reflns_threshold_expression 'I > 2\s(I)'
_cod_data_source_file d5ob00948k2.cif
_cod_data_source_block compound7_DJ002
_cod_depositor_comments 'Adding full bibliography for 7160683.cif.'
_cod_original_cell_volume 2572.4(4)
_cod_database_code 7160683
_shelx_shelxl_version_number 2018/3
_shelx_space_group_comment
;
The symmetry employed for this shelxl refinement is uniquely defined
by the following loop, which should always be used as a source of
symmetry information in preference to the above space-group names.
They are only intended as comments.
;
_shelx_estimated_absorpt_t_min 0.493
_shelx_estimated_absorpt_t_max 0.834
_diffrn_source_source 'microfocus sealed tube'

loop_
_space_group_symop_operation_xyz
'x, y, z'
'-y, x-y, z+1/3'
'-x+y, -x, z+2/3'
'-x, -y, z+1/2'
'y, -x+y, z+5/6'
'x-y, x, z+1/6'

loop_
_atom_site_label
_atom_site_type_symbol
_atom_site_fract_x
_atom_site_fract_y
_atom_site_fract_z
_atom_site_U_iso_or_equiv
_atom_site_adp_type
_atom_site_occupancy
_atom_site_site_symmetry_order
_atom_site_calc_flag
_atom_site_refinement_flags_posn
_atom_site_refinement_flags_adp
_atom_site_refinement_flags_occupancy
_atom_site_disorder_assembly
_atom_site_disorder_group
S1 S 0.27571(2) 0.47148(2) 0.30709(8) 0.02736(13) Uani 1 1 d . . . . .
O1 O 0.27889(7) 0.30560(7) -0.11388(19) 0.0240(3) Uani 1 1 d . . . . .
O2 O 0.22718(7) 0.37337(7) -0.0455(2) 0.0259(3) Uani 1 1 d . . . . .
O3 O 0.38037(7) 0.28456(7) -0.1391(2) 0.0253(3) Uani 1 1 d D . . . .
H3O1 H 0.385(2) 0.2469(15) -0.146(7) 0.038 Uiso 0.73(3) 1 d D U P A 1
H3O2 H 0.420(3) 0.324(3) -0.136(16) 0.038 Uiso 0.27(3) 1 d D U P A 2
O4 O 0.49872(7) 0.56273(8) 0.6502(2) 0.0298(3) Uani 1 1 d D . . . .
H4O H 0.504(6) 0.555(6) 0.529(6) 0.045 Uiso 0.27(3) 1 d D U P A 2
O5 O 0.42072(8) 0.55423(8) 0.8884(2) 0.0327(3) Uani 1 1 d D . . . .
H5O H 0.4588(17) 0.573(2) 0.972(6) 0.049 Uiso 0.73(3) 1 d D U P A 1
O6 O 0.52706(8) 0.59654(8) 1.1391(2) 0.0267(3) Uani 1 1 d D . . . .
H6O1 H 0.558(2) 0.586(2) 1.087(6) 0.040 Uiso 0.73(3) 1 d D U P A 1
H6O2 H 0.5546(18) 0.6354(15) 1.209(5) 0.040 Uiso 0.73(3) 1 d D U P A 1
H6O3 H 0.559(5) 0.605(6) 1.049(12) 0.040 Uiso 0.27(3) 1 d D U P A 2
H6O4 H 0.490(3) 0.595(6) 1.083(12) 0.040 Uiso 0.27(3) 1 d D U P A 2
O7 O -0.025(3) 0.005(4) 0.08(2) 0.17(3) Uani 0.1667 1 d . . P B -3
N1 N 0.39284(8) 0.46157(9) 0.4207(2) 0.0228(3) Uani 1 1 d D . . . .
H1N H 0.4362(11) 0.4987(12) 0.382(4) 0.034 Uiso 1 1 d D U . . .
N2 N 0.34973(8) 0.32645(8) 0.1884(2) 0.0189(3) Uani 1 1 d D . . . .
H2N H 0.3959(10) 0.3621(11) 0.173(4) 0.028 Uiso 1 1 d D U . . .
B1 B 0.32112(11) 0.27406(11) -0.0149(3) 0.0203(4) Uani 1 1 d . . . . .
C1 C 0.33069(9) 0.53126(10) 0.5119(3) 0.0214(3) Uani 1 1 d . . . . .
C2 C 0.36960(9) 0.48964(9) 0.5903(3) 0.0201(3) Uani 1 1 d . . . . .
H2 H 0.334378 0.447342 0.674354 0.024 Uiso 1 1 calc R U . . .
C3 C 0.34192(10) 0.44050(10) 0.2531(3) 0.0221(4) Uani 1 1 d . . . . .
H3 H 0.370479 0.466872 0.131742 0.027 Uiso 1 1 calc R U . . .
C4 C 0.29987(9) 0.35741(9) 0.2084(3) 0.0191(3) Uani 1 1 d . . . . .
H4 H 0.261983 0.330374 0.313169 0.023 Uiso 1 1 calc R U . . .
C5 C 0.26356(9) 0.34574(9) 0.0038(3) 0.0202(3) Uani 1 1 d . . . . .
C6 C 0.27372(9) 0.19595(10) 0.0900(3) 0.0193(3) Uani 1 1 d . . . . .
C7 C 0.22127(10) 0.12727(10) 0.0148(3) 0.0238(4) Uani 1 1 d . . . . .
H7 H 0.208328 0.122112 -0.122047 0.029 Uiso 1 1 calc R U . . .
C8 C 0.18822(10) 0.06676(10) 0.1402(3) 0.0287(4) Uani 1 1 d . . . . .
H8 H 0.151569 0.020652 0.089488 0.034 Uiso 1 1 calc R U . . .
C9 C 0.20845(12) 0.07316(11) 0.3402(3) 0.0302(4) Uani 1 1 d . . . . .
H9 H 0.186436 0.031069 0.423683 0.036 Uiso 1 1 calc R U . . .
C10 C 0.26036(11) 0.14040(11) 0.4180(3) 0.0263(4) Uani 1 1 d . . . . .
H10 H 0.274544 0.144949 0.553815 0.032 Uiso 1 1 calc R U . . .
C11 C 0.29119(9) 0.20108(10) 0.2922(3) 0.0204(3) Uani 1 1 d . . . . .
C12 C 0.34621(10) 0.27777(10) 0.3568(3) 0.0224(4) Uani 1 1 d . . . . .
H12A H 0.330068 0.290794 0.480999 0.027 Uiso 1 1 calc R U . . .
H12B H 0.394876 0.282395 0.379651 0.027 Uiso 1 1 calc R U . . .
C13 C 0.27941(11) 0.53475(12) 0.6662(3) 0.0316(4) Uani 1 1 d . . . . .
H13A H 0.308266 0.564757 0.779258 0.047 Uiso 1 1 calc R U . . .
H13B H 0.244569 0.485004 0.712389 0.047 Uiso 1 1 calc R U . . .
H13C H 0.252409 0.556728 0.606255 0.047 Uiso 1 1 calc R U . . .
C14 C 0.38535(11) 0.60754(10) 0.4323(3) 0.0282(4) Uani 1 1 d . . . . .
H14A H 0.358578 0.628832 0.367191 0.042 Uiso 1 1 calc R U . . .
H14B H 0.418127 0.603520 0.335805 0.042 Uiso 1 1 calc R U . . .
H14C H 0.414402 0.639185 0.542732 0.042 Uiso 1 1 calc R U . . .
C15 C 0.43694(10) 0.53913(10) 0.7124(3) 0.0230(4) Uani 1 1 d . . . . .

loop_
_atom_site_aniso_label
_atom_site_aniso_U_11
_atom_site_aniso_U_22
_atom_site_aniso_U_33
_atom_site_aniso_U_23
_atom_site_aniso_U_13
_atom_site_aniso_U_12
S1 0.0261(2) 0.0270(2) 0.0354(3) -0.01048(19) -0.01184(19) 0.01808(19)
O1 0.0308(7) 0.0258(6) 0.0191(6) -0.0012(5) -0.0025(5) 0.0170(5)
O2 0.0250(6) 0.0277(6) 0.0279(7) -0.0012(6) -0.0044(5) 0.0154(5)
O3 0.0295(7) 0.0200(6) 0.0266(7) 0.0042(5) 0.0090(5) 0.0125(5)
O4 0.0203(6) 0.0308(7) 0.0314(7) -0.0049(6) -0.0027(6) 0.0075(5)
O5 0.0318(7) 0.0416(8) 0.0245(7) -0.0075(6) -0.0030(6) 0.0181(7)
O6 0.0248(6) 0.0267(6) 0.0262(6) -0.0065(6) -0.0024(6) 0.0110(6)
O7 0.14(4) 0.12(3) 0.24(9) -0.02(3) -0.07(6) 0.07(3)
N1 0.0208(7) 0.0216(7) 0.0265(8) -0.0062(6) -0.0047(6) 0.0110(6)
N2 0.0174(6) 0.0163(6) 0.0222(7) -0.0008(6) -0.0014(5) 0.0078(6)
B1 0.0235(9) 0.0197(9) 0.0181(9) -0.0029(7) -0.0018(8) 0.0111(7)
C1 0.0205(8) 0.0202(8) 0.0248(9) -0.0037(7) -0.0027(7) 0.0112(7)
C2 0.0189(8) 0.0195(8) 0.0220(8) 0.0012(6) 0.0005(6) 0.0097(7)
C3 0.0219(8) 0.0193(8) 0.0256(9) -0.0023(7) -0.0027(7) 0.0107(7)
C4 0.0174(7) 0.0177(8) 0.0218(9) -0.0014(6) -0.0008(6) 0.0085(7)
C5 0.0186(7) 0.0170(8) 0.0221(8) 0.0013(6) -0.0001(6) 0.0068(6)
C6 0.0185(8) 0.0192(8) 0.0214(8) -0.0004(6) 0.0019(6) 0.0104(7)
C7 0.0227(8) 0.0226(9) 0.0258(9) -0.0058(7) 0.0001(7) 0.0111(7)
C8 0.0251(9) 0.0173(8) 0.0416(11) -0.0042(8) 0.0044(9) 0.0091(7)
C9 0.0333(10) 0.0222(9) 0.0373(11) 0.0081(8) 0.0103(9) 0.0155(8)
C10 0.0315(10) 0.0275(9) 0.0253(9) 0.0054(7) 0.0044(8) 0.0188(8)
C11 0.0195(8) 0.0210(8) 0.0229(8) -0.0001(7) 0.0003(7) 0.0119(7)
C12 0.0260(9) 0.0227(8) 0.0198(9) -0.0001(7) -0.0055(7) 0.0131(7)
C13 0.0289(9) 0.0400(11) 0.0334(11) -0.0033(9) 0.0019(8) 0.0227(9)
C14 0.0284(9) 0.0201(8) 0.0368(11) 0.0013(8) -0.0013(8) 0.0128(8)
C15 0.0258(9) 0.0199(8) 0.0251(9) -0.0018(7) -0.0036(7) 0.0128(7)

loop_
_atom_type_symbol
_atom_type_description
_atom_type_scat_dispersion_real
_atom_type_scat_dispersion_imag
_atom_type_scat_source
C C 0.0181 0.0091 'International Tables Vol C Tables 4.2.6.8 and 6.1.1.4'
H H 0.0000 0.0000 'International Tables Vol C Tables 4.2.6.8 and 6.1.1.4'
B B 0.0090 0.0039 'International Tables Vol C Tables 4.2.6.8 and 6.1.1.4'
N N 0.0311 0.0180 'International Tables Vol C Tables 4.2.6.8 and 6.1.1.4'
O O 0.0492 0.0322 'International Tables Vol C Tables 4.2.6.8 and 6.1.1.4'
S S 0.3331 0.5567 'International Tables Vol C Tables 4.2.6.8 and 6.1.1.4'

loop_
_geom_angle_atom_site_label_1
_geom_angle_atom_site_label_2
_geom_angle_atom_site_label_3
_geom_angle
_geom_angle_site_symmetry_1
_geom_angle_site_symmetry_3
_geom_angle_publ_flag
C1 S1 C3 93.53(8) . . ?
C5 O1 B1 114.02(14) . . ?
B1 O3 H3O1 113(3) . . ?
B1 O3 H3O2 121(7) . . ?
C15 O4 H4O 118(8) . . ?
C15 O5 H5O 113(3) . . ?
H6O1 O6 H6O2 104(4) . . ?
H6O3 O6 H6O4 107(6) . . ?
C3 N1 C2 112.20(14) . . ?
C3 N1 H1N 108.2(18) . . ?
C2 N1 H1N 105.8(18) . . ?
C4 N2 C12 115.05(14) . . ?
C4 N2 B1 105.21(13) . . ?
C12 N2 B1 106.77(13) . . ?
C4 N2 H2N 110.6(16) . . ?
C12 N2 H2N 108.8(17) . . ?
B1 N2 H2N 110.2(18) . . ?
O3 B1 O1 109.65(15) . . ?
O3 B1 C6 117.81(15) . . ?
O1 B1 C6 116.52(15) . . ?
O3 B1 N2 112.34(15) . . ?
O1 B1 N2 99.72(13) . . ?
C6 B1 N2 98.70(14) . . ?
C13 C1 C14 111.51(16) . . ?
C13 C1 C2 112.32(16) . . ?
C14 C1 C2 112.16(14) . . ?
C13 C1 S1 108.99(13) . . ?
C14 C1 S1 110.00(14) . . ?
C2 C1 S1 101.36(12) . . ?
N1 C2 C15 108.13(14) . . ?
N1 C2 C1 109.62(15) . . ?
C15 C2 C1 111.76(14) . . ?
N1 C2 H2 109.1 . . ?
C15 C2 H2 109.1 . . ?
C1 C2 H2 109.1 . . ?
N1 C3 C4 114.29(14) . . ?
N1 C3 S1 107.99(12) . . ?
C4 C3 S1 109.38(12) . . ?
N1 C3 H3 108.3 . . ?
C4 C3 H3 108.3 . . ?
S1 C3 H3 108.3 . . ?
N2 C4 C5 104.57(14) . . ?
N2 C4 C3 112.46(13) . . ?
C5 C4 C3 108.27(14) . . ?
N2 C4 H4 110.5 . . ?
C5 C4 H4 110.5 . . ?
C3 C4 H4 110.5 . . ?
O2 C5 O1 124.07(17) . . ?
O2 C5 C4 123.40(16) . . ?
O1 C5 C4 112.47(14) . . ?
C11 C6 C7 118.11(17) . . ?
C11 C6 B1 110.18(15) . . ?
C7 C6 B1 131.71(17) . . ?
C8 C7 C6 120.05(18) . . ?
C8 C7 H7 120.0 . . ?
C6 C7 H7 120.0 . . ?
C7 C8 C9 120.49(18) . . ?
C7 C8 H8 119.8 . . ?
C9 C8 H8 119.8 . . ?
C10 C9 C8 120.55(18) . . ?
C10 C9 H9 119.7 . . ?
C8 C9 H9 119.7 . . ?
C9 C10 C11 118.32(18) . . ?
C9 C10 H10 120.8 . . ?
C11 C10 H10 120.8 . . ?
C10 C11 C6 122.41(17) . . ?
C10 C11 C12 124.32(17) . . ?
C6 C11 C12 113.26(16) . . ?
N2 C12 C11 105.21(14) . . ?
N2 C12 H12A 110.7 . . ?
C11 C12 H12A 110.7 . . ?
N2 C12 H12B 110.7 . . ?
C11 C12 H12B 110.7 . . ?
H12A C12 H12B 108.8 . . ?
C1 C13 H13A 109.5 . . ?
C1 C13 H13B 109.5 . . ?
H13A C13 H13B 109.5 . . ?
C1 C13 H13C 109.5 . . ?
H13A C13 H13C 109.5 . . ?
H13B C13 H13C 109.5 . . ?
C1 C14 H14A 109.5 . . ?
C1 C14 H14B 109.5 . . ?
H14A C14 H14B 109.5 . . ?
C1 C14 H14C 109.5 . . ?
H14A C14 H14C 109.5 . . ?
H14B C14 H14C 109.5 . . ?
O4 C15 O5 124.54(18) . . ?
O4 C15 C2 122.59(17) . . ?
O5 C15 C2 112.85(16) . . ?

loop_
_geom_bond_atom_site_label_1
_geom_bond_atom_site_label_2
_geom_bond_distance
_geom_bond_site_symmetry_2
_geom_bond_publ_flag
S1 C1 1.8324(19) . ?
S1 C3 1.8439(18) . ?
O1 C5 1.309(2) . ?
O1 B1 1.503(2) . ?
O2 C5 1.215(2) . ?
O3 B1 1.422(2) . ?
O3 H3O1 0.840(19) . ?
O3 H3O2 0.83(2) . ?
O4 C15 1.210(2) . ?
O4 H4O 0.85(2) . ?
O5 C15 1.313(2) . ?
O5 H5O 0.89(2) . ?
O6 H6O1 0.866(19) . ?
O6 H6O2 0.87(2) . ?
O6 H6O3 0.85(2) . ?
O6 H6O4 0.85(2) . ?
N1 C3 1.462(2) . ?
N1 C2 1.474(2) . ?
N1 H1N 0.892(18) . ?
N2 C4 1.491(2) . ?
N2 C12 1.503(2) . ?
N2 B1 1.667(2) . ?
N2 H2N 0.887(17) . ?
B1 C6 1.597(3) . ?
C1 C13 1.524(3) . ?
C1 C14 1.528(3) . ?
C1 C2 1.558(2) . ?
C2 C15 1.512(2) . ?
C2 H2 1.0000 . ?
C3 C4 1.542(2) . ?
C3 H3 1.0000 . ?
C4 C5 1.532(2) . ?
C4 H4 1.0000 . ?
C6 C11 1.398(3) . ?
C6 C7 1.401(2) . ?
C7 C8 1.388(3) . ?
C7 H7 0.9500 . ?
C8 C9 1.396(3) . ?
C8 H8 0.9500 . ?
C9 C10 1.386(3) . ?
C9 H9 0.9500 . ?
C10 C11 1.391(3) . ?
C10 H10 0.9500 . ?
C11 C12 1.503(2) . ?
C12 H12A 0.9900 . ?
C12 H12B 0.9900 . ?
C13 H13A 0.9800 . ?
C13 H13B 0.9800 . ?
C13 H13C 0.9800 . ?
C14 H14A 0.9800 . ?
C14 H14B 0.9800 . ?
C14 H14C 0.9800 . ?

loop_
_geom_hbond_atom_site_label_D
_geom_hbond_atom_site_label_H
_geom_hbond_atom_site_label_A
_geom_hbond_distance_DH
_geom_hbond_distance_HA
_geom_hbond_distance_DA
_geom_hbond_angle_DHA
_geom_hbond_site_symmetry_A
_geom_hbond_publ_flag
O3 H3O1^a O2 0.840(19) 2.06(2) 2.8803(18) 166(4) 5_554 yes
O3 H3O2^b O6 0.83(2) 2.12(9) 2.7189(18) 129(9) 4_663 yes
O5 H5O^a O6 0.89(2) 1.69(2) 2.576(2) 171(4) . yes
O6 H6O1^a N1 0.866(19) 2.08(2) 2.922(2) 164(4) 4_665 yes
O6 H6O2^a O3 0.87(2) 1.85(2) 2.7189(19) 175(4) 4_666 yes
O6 H6O3^a N1 0.85(2) 2.27(8) 2.922(2) 133(9) 4_665 yes
O6 H6O4^b O5 0.85(2) 1.82(6) 2.576(2) 147(10) . yes
N1 H1N O6 0.892(18) 2.57(2) 3.404(2) 156(2) 1_554 yes
N2 H2N O4 0.887(17) 1.982(17) 2.8674(19) 176(2) 4_664 yes

loop_
_geom_torsion_atom_site_label_1
_geom_torsion_atom_site_label_2
_geom_torsion_atom_site_label_3
_geom_torsion_atom_site_label_4
_geom_torsion
_geom_torsion_site_symmetry_1
_geom_torsion_site_symmetry_2
_geom_torsion_site_symmetry_3
_geom_torsion_site_symmetry_4
_geom_torsion_publ_flag
C5 O1 B1 O3 -133.92(15) . . . . ?
C5 O1 B1 C6 89.05(18) . . . . ?
C5 O1 B1 N2 -15.84(18) . . . . ?
C4 N2 B1 O3 135.63(15) . . . . ?
C12 N2 B1 O3 -101.67(17) . . . . ?
C4 N2 B1 O1 19.57(16) . . . . ?
C12 N2 B1 O1 142.27(13) . . . . ?
C4 N2 B1 C6 -99.41(14) . . . . ?
C12 N2 B1 C6 23.29(16) . . . . ?
C3 S1 C1 C13 -148.90(14) . . . . ?
C3 S1 C1 C14 88.56(13) . . . . ?
C3 S1 C1 C2 -30.30(12) . . . . ?
C3 N1 C2 C15 -155.53(15) . . . . ?
C3 N1 C2 C1 -33.47(19) . . . . ?
C13 C1 C2 N1 156.94(15) . . . . ?
C14 C1 C2 N1 -76.53(19) . . . . ?
S1 C1 C2 N1 40.76(15) . . . . ?
C13 C1 C2 C15 -83.20(19) . . . . ?
C14 C1 C2 C15 43.3(2) . . . . ?
S1 C1 C2 C15 160.62(13) . . . . ?
C2 N1 C3 C4 -113.10(17) . . . . ?
C2 N1 C3 S1 8.86(18) . . . . ?
C1 S1 C3 N1 14.03(13) . . . . ?
C1 S1 C3 C4 138.97(13) . . . . ?
C12 N2 C4 C5 -134.05(14) . . . . ?
B1 N2 C4 C5 -16.85(16) . . . . ?
C12 N2 C4 C3 108.69(16) . . . . ?
B1 N2 C4 C3 -134.11(14) . . . . ?
N1 C3 C4 N2 -51.6(2) . . . . ?
S1 C3 C4 N2 -172.79(12) . . . . ?
N1 C3 C4 C5 -166.63(14) . . . . ?
S1 C3 C4 C5 72.17(15) . . . . ?
B1 O1 C5 O2 -176.68(17) . . . . ?
B1 O1 C5 C4 6.2(2) . . . . ?
N2 C4 C5 O2 -169.15(16) . . . . ?
C3 C4 C5 O2 -49.0(2) . . . . ?
N2 C4 C5 O1 8.00(19) . . . . ?
C3 C4 C5 O1 128.10(15) . . . . ?
O3 B1 C6 C11 105.52(19) . . . . ?
O1 B1 C6 C11 -121.00(16) . . . . ?
N2 B1 C6 C11 -15.50(17) . . . . ?
O3 B1 C6 C7 -73.7(2) . . . . ?
O1 B1 C6 C7 59.8(2) . . . . ?
N2 B1 C6 C7 165.29(17) . . . . ?
C11 C6 C7 C8 0.0(2) . . . . ?
B1 C6 C7 C8 179.21(18) . . . . ?
C6 C7 C8 C9 -2.0(3) . . . . ?
C7 C8 C9 C10 1.8(3) . . . . ?
C8 C9 C10 C11 0.4(3) . . . . ?
C9 C10 C11 C6 -2.5(3) . . . . ?
C9 C10 C11 C12 177.97(17) . . . . ?
C7 C6 C11 C10 2.2(3) . . . . ?
B1 C6 C11 C10 -177.11(16) . . . . ?
C7 C6 C11 C12 -178.17(15) . . . . ?
B1 C6 C11 C12 2.5(2) . . . . ?
C4 N2 C12 C11 93.35(16) . . . . ?
B1 N2 C12 C11 -22.97(18) . . . . ?
C10 C11 C12 N2 -166.83(16) . . . . ?
C6 C11 C12 N2 13.59(19) . . . . ?
N1 C2 C15 O4 15.1(2) . . . . ?
C1 C2 C15 O4 -105.6(2) . . . . ?
N1 C2 C15 O5 -166.10(15) . . . . ?
C1 C2 C15 O5 73.2(2) . . . . ?
